data_7230865
loop_
_publ_author_name
'Muravieva, Viktoria K.'
'Gayfulin, Yakov M.'
'Lemoine, Pierric'
'Cordier, st\'ephane'
'Naumov, Nikolay G.'

_publ_section_title
;
 Stabilization of interpenetrating cluster-based frameworks promoted by
 N-H&#x2026;X hydrogen bonds: synthesis, structures and properties of
 {[Cd(NH3)4]3[Re3Mo3Se8(CN)6]}X (X = Cl, Br and I)
;
_journal_name_full CrystEngComm
_journal_paper_doi 10.1039/C8CE00527C
_journal_year 2018
_chemical_compound_source 'synthesis as described'
_chemical_formula_moiety 'C6 H36 Cd3 Cl Mo3 N18 Re3 Se8'
_chemical_formula_sum 'C6 H36 Cd3 Cl Mo3 N18 Re3 Se8'
_chemical_formula_weight 2211.28
_chemical_name_systematic {[Cd(NH3)4]3[Re3Mo3Se8(CN)6]}Cl
_space_group_crystal_system trigonal
_space_group_IT_number 148
_space_group_name_Hall '-R 3'
_space_group_name_H-M_alt 'R -3'
_symmetry_space_group_name_Hall '-R 3'
_symmetry_space_group_name_H-M 'R -3 :H'
_atom_sites_solution_hydrogens geom
_audit_update_record
;
2018-02-20 deposited with the CCDC.
2018-06-13 downloaded from the CCDC.
;
_cell_angle_alpha 90
_cell_angle_beta 90
_cell_angle_gamma 120
_cell_formula_units_Z 3
_cell_length_a 15.0363(8)
_cell_length_b 15.0363(8)
_cell_length_c 15.3935(9)
_cell_measurement_reflns_used 4164
_cell_measurement_temperature 150(2)
_cell_measurement_theta_max 27.46
_cell_measurement_theta_min 2.71
_cell_measurement_wavelength 0.71073
_cell_volume 3014.0(3)
_computing_cell_refinement 'APEX3 (Bruker, 2015); SAINT (Bruker, 2014)'
_computing_data_collection 'SAINT (Bruker, 2014)'
_computing_data_reduction 'SAINT (Bruker, 2014)'
_computing_molecular_graphics 'SXGRAPH (Farrugia, 1999), Mercury (CSD, 2016)'
_computing_publication_material 'CRYSCALC (T. Roisnel, local program, 2017)'
_computing_structure_refinement 'SHELXL-2014/7 (Sheldrick, 2014)'
_computing_structure_solution 'SIR97 (Altomare et al., 1999)'
_diffrn_ambient_temperature 150(2)
_diffrn_detector '(CMOS) PHOTON 100'
_diffrn_measured_fraction_theta_full 0.998
_diffrn_measured_fraction_theta_max 0.997
_diffrn_measurement_device_type 'D8 VENTURE Bruker AXS'
_diffrn_measurement_method 'rotation images'
_diffrn_radiation_monochromator 'multilayer monochromator'
_diffrn_radiation_probe x-ray
_diffrn_radiation_source 'Incoatec microfocus sealed tube'
_diffrn_radiation_type MoK\a
_diffrn_radiation_wavelength 0.71073
_diffrn_reflns_av_R_equivalents 0.0329
_diffrn_reflns_av_unetI/netI 0.0286
_diffrn_reflns_limit_h_max 19
_diffrn_reflns_limit_h_min -19
_diffrn_reflns_limit_k_max 19
_diffrn_reflns_limit_k_min -19
_diffrn_reflns_limit_l_max 19
_diffrn_reflns_limit_l_min -17
_diffrn_reflns_number 6288
_diffrn_reflns_theta_full 25.242
_diffrn_reflns_theta_max 27.479
_diffrn_reflns_theta_min 3.074
_exptl_absorpt_coefficient_mu 18.796
_exptl_absorpt_correction_T_max 0.471
_exptl_absorpt_correction_T_min 0.392
_exptl_absorpt_correction_type multi-scan
_exptl_absorpt_process_details
;
  [Sheldrick, G.M. (2014). SADABS Bruker AXS Inc., Madison, Wisconsin, USA]
;
_exptl_crystal_colour 'dark purple'
_exptl_crystal_density_diffrn 3.655
_exptl_crystal_density_meas ?
_exptl_crystal_density_method 'not measured'
_exptl_crystal_description prism
_exptl_crystal_F_000 2946
_exptl_crystal_recrystallization_method 'Re-crystallisation from solvent: aqueous ammonia'
_exptl_crystal_size_max 0.060
_exptl_crystal_size_mid 0.050
_exptl_crystal_size_min 0.040
_refine_diff_density_max 1.362
_refine_diff_density_min -1.617
_refine_diff_density_rms 0.223
_refine_ls_extinction_coef 0.000081(19)
_refine_ls_extinction_method 'SHELXL-2014/7 (Sheldrick 2014'
_refine_ls_goodness_of_fit_ref 1.088
_refine_ls_hydrogen_treatment constr
_refine_ls_matrix_type full
_refine_ls_number_parameters 69
_refine_ls_number_reflns 1533
_refine_ls_number_restraints 0
_refine_ls_restrained_S_all 1.088
_refine_ls_R_factor_all 0.0363
_refine_ls_R_factor_gt 0.0271
_refine_ls_shift/su_max 0.000
_refine_ls_shift/su_mean 0.000
_refine_ls_structure_factor_coef Fsqd
_refine_ls_weighting_details 'w=1/[\s^2^(Fo^2^)+(0.0323P)^2^+41.2567P] where P=(Fo^2^+2Fc^2^)/3'
_refine_ls_weighting_scheme calc
_refine_ls_wR_factor_gt 0.0672
_refine_ls_wR_factor_ref 0.0713
_reflns_Friedel_coverage 0.000
_reflns_number_gt 1302
_reflns_number_total 1533
_reflns_threshold_expression >2sigma(I)
_cod_data_source_file c8ce00527c2.cif
_cod_data_source_block PLM50
_cod_depositor_comments
;
The following automatic conversions were performed:

'_exptl_crystal_density_meas' value 'not measured' was changed to '?'
- the value is perceived as not measured.

Automatic conversion script
Id: cif_fix_values 4973 2017-02-22 13:04:09Z antanas 
;
_cod_original_cell_volume 3014.0(4)
_cod_database_code 7230865

loop_
_space_group_symop_operation_xyz
'x, y, z'
'-y, x-y, z'
'-x+y, -x, z'
'x+2/3, y+1/3, z+1/3'
'-y+2/3, x-y+1/3, z+1/3'
'-x+y+2/3, -x+1/3, z+1/3'
'x+1/3, y+2/3, z+2/3'
'-y+1/3, x-y+2/3, z+2/3'
'-x+y+1/3, -x+2/3, z+2/3'
'-x, -y, -z'
'y, -x+y, -z'
'x-y, x, -z'
'-x+2/3, -y+1/3, -z+1/3'
'y+2/3, -x+y+1/3, -z+1/3'
'x-y+2/3, x+1/3, -z+1/3'
'-x+1/3, -y+2/3, -z+2/3'
'y+1/3, -x+y+2/3, -z+2/3'
'x-y+1/3, x+2/3, -z+2/3'

loop_
_atom_site_label
_atom_site_type_symbol
_atom_site_fract_x
_atom_site_fract_y
_atom_site_fract_z
_atom_site_U_iso_or_equiv
_atom_site_adp_type
_atom_site_occupancy
_atom_site_site_symmetry_order
_atom_site_calc_flag
_atom_site_refinement_flags_posn
_atom_site_refinement_flags_adp
_atom_site_refinement_flags_occupancy
Mo1 Mo 0.08236(2) 0.11374(2) 0.07014(2) 0.00896(12) Uani 0.5 1 d . . P
Re1 Re 0.08236(2) 0.11374(2) 0.07014(2) 0.00896(12) Uani 0.5 1 d . . P
Se1 Se 0.0000 0.0000 0.20247(7) 0.0156(2) Uani 1 3 d S T P
Se2 Se 0.21827(4) 0.06030(5) 0.06759(4) 0.01582(16) Uani 1 1 d . . .
C1 C 0.1763(5) 0.2461(5) 0.1487(4) 0.0193(13) Uani 1 1 d . . .
N1 N 0.2244(4) 0.3170(4) 0.1907(4) 0.0273(13) Uani 1 1 d . . .
Cd1 Cd 0.1667 0.3333 0.3333 0.02623(19) Uani 1 2 d S . P
N2 N 0.1752(5) 0.1899(5) 0.3777(5) 0.0392(16) Uani 1 1 d . . .
H2A H 0.1128 0.1401 0.3928 0.059 Uiso 1 1 calc R U .
H2B H 0.2172 0.2064 0.4231 0.059 Uiso 1 1 calc R U .
H2C H 0.1988 0.1684 0.3343 0.059 Uiso 1 1 calc R U .
N3 N 0.3389(5) 0.4327(6) 0.3706(5) 0.0472(19) Uani 1 1 d . . .
H3A H 0.3531 0.4030 0.4143 0.071 Uiso 1 1 calc R U .
H3B H 0.3519 0.4949 0.3867 0.071 Uiso 1 1 calc R U .
H3C H 0.3777 0.4382 0.3250 0.071 Uiso 1 1 calc R U .
Cl1 Cl 0.0000 0.0000 0.5000 0.0530(14) Uani 1 6 d S T P

loop_
_atom_site_aniso_label
_atom_site_aniso_U_11
_atom_site_aniso_U_22
_atom_site_aniso_U_33
_atom_site_aniso_U_23
_atom_site_aniso_U_13
_atom_site_aniso_U_12
Mo1 0.00987(17) 0.00995(16) 0.00705(17) -0.00039(11) -0.00016(11) 0.00495(12)
Re1 0.00987(17) 0.00995(16) 0.00705(17) -0.00039(11) -0.00016(11) 0.00495(12)
Se1 0.0190(3) 0.0190(3) 0.0089(5) 0.000 0.000 0.00948(16)
Se2 0.0132(3) 0.0185(3) 0.0158(3) -0.0002(2) -0.0022(2) 0.0079(2)
C1 0.018(3) 0.024(3) 0.016(3) 0.001(3) 0.003(2) 0.010(3)
N1 0.027(3) 0.032(3) 0.022(3) -0.009(3) 0.000(2) 0.014(3)
Cd1 0.0258(4) 0.0344(4) 0.0207(4) -0.0073(3) -0.0042(3) 0.0167(3)
N2 0.039(4) 0.042(4) 0.045(4) -0.006(3) -0.005(3) 0.026(3)
N3 0.037(4) 0.059(5) 0.046(5) -0.028(4) -0.008(3) 0.024(4)
Cl1 0.0452(18) 0.0452(18) 0.069(4) 0.000 0.000 0.0226(9)

loop_
_atom_type_symbol
_atom_type_description
_atom_type_scat_dispersion_real
_atom_type_scat_dispersion_imag
_atom_type_scat_source
C C 0.0033 0.0016 'International Tables Vol C Tables 4.2.6.8 and 6.1.1.4'
N N 0.0061 0.0033 'International Tables Vol C Tables 4.2.6.8 and 6.1.1.4'
Cl Cl 0.1484 0.1585 'International Tables Vol C Tables 4.2.6.8 and 6.1.1.4'
Se Se -0.0929 2.2259 'International Tables Vol C Tables 4.2.6.8 and 6.1.1.4'
Mo Mo -1.6832 0.6857 'International Tables Vol C Tables 4.2.6.8 and 6.1.1.4'
Cd Cd -0.8075 1.2024 'International Tables Vol C Tables 4.2.6.8 and 6.1.1.4'
Re Re -1.0185 7.2310 'International Tables Vol C Tables 4.2.6.8 and 6.1.1.4'
H H 0.0000 0.0000 'International Tables Vol C Tables 4.2.6.8 and 6.1.1.4'

loop_
_geom_angle_atom_site_label_1
_geom_angle_atom_site_label_2
_geom_angle_atom_site_label_3
_geom_angle
_geom_angle_site_symmetry_1
_geom_angle_site_symmetry_3
C1 Mo1 Se2 92.37(16) . .
C1 Mo1 Se2 90.76(17) . 12
Se2 Mo1 Se2 90.050(16) . 12
C1 Mo1 Se2 90.94(16) . 2
Se2 Mo1 Se2 176.69(2) . 2
Se2 Mo1 Se2 90.022(16) 12 2
C1 Mo1 Se1 92.60(17) . .
Se2 Mo1 Se1 89.882(16) . .
Se2 Mo1 Se1 176.64(2) 12 .
Se2 Mo1 Se1 89.853(16) 2 .
C1 Mo1 Re1 133.80(17) . 12
Se2 Mo1 Re1 118.743(18) . 12
Se2 Mo1 Re1 58.626(18) 12 12
Se2 Mo1 Re1 58.657(15) 2 12
Se1 Mo1 Re1 118.613(15) . 12
C1 Mo1 Mo1 133.80(17) . 12
Se2 Mo1 Mo1 118.743(18) . 12
Se2 Mo1 Mo1 58.626(18) 12 12
Se2 Mo1 Mo1 58.657(15) 2 12
Se1 Mo1 Mo1 118.613(15) . 12
Re1 Mo1 Mo1 0.0 12 12
C1 Mo1 Mo1 134.83(16) . 11
Se2 Mo1 Mo1 58.670(15) . 11
Se2 Mo1 Mo1 58.659(18) 12 11
Se2 Mo1 Mo1 118.729(18) 2 11
Se1 Mo1 Mo1 118.612(15) . 11
Re1 Mo1 Mo1 60.1 12 11
Mo1 Mo1 Mo1 60.083(15) 12 11
C1 Mo1 Re1 134.83(16) . 11
Se2 Mo1 Re1 58.670(15) . 11
Se2 Mo1 Re1 58.659(18) 12 11
Se2 Mo1 Re1 118.729(18) 2 11
Se1 Mo1 Re1 118.612(15) . 11
Re1 Mo1 Re1 60.083(15) 12 11
Mo1 Mo1 Re1 60.083(15) 12 11
Mo1 Mo1 Re1 0.000(14) 11 11
C1 Mo1 Re1 135.15(16) . 2
Se2 Mo1 Re1 118.621(17) . 2
Se2 Mo1 Re1 118.576(16) 12 2
Se2 Mo1 Re1 58.582(17) 2 2
Se1 Mo1 Re1 58.662(13) . 2
Re1 Mo1 Re1 59.960(8) 12 2
Mo1 Mo1 Re1 59.960(8) 12 2
Mo1 Mo1 Re1 90.0 11 2
Re1 Mo1 Re1 90.0 11 2
C1 Mo1 Mo1 135.15(16) . 2
Se2 Mo1 Mo1 118.621(17) . 2
Se2 Mo1 Mo1 118.576(16) 12 2
Se2 Mo1 Mo1 58.582(17) 2 2
Se1 Mo1 Mo1 58.662(13) . 2
Re1 Mo1 Mo1 60.0 12 2
Mo1 Mo1 Mo1 59.960(8) 12 2
Mo1 Mo1 Mo1 90.0 11 2
Re1 Mo1 Mo1 90.0 11 2
Re1 Mo1 Mo1 0.0 2 2
C1 Mo1 Re1 136.19(17) . 3
Se2 Mo1 Re1 58.629(17) . 3
Se2 Mo1 Re1 118.607(15) 12 3
Se2 Mo1 Re1 118.575(17) 2 3
Se1 Mo1 Re1 58.662(12) . 3
Re1 Mo1 Re1 90.0 12 3
Mo1 Mo1 Re1 90.0 12 3
Mo1 Mo1 Re1 59.959(8) 11 3
Re1 Mo1 Re1 59.959(8) 11 3
Re1 Mo1 Re1 60.0 2 3
Mo1 Mo1 Re1 60.0 2 3
Re1 Se1 Mo1 0.0 2 2
Re1 Se1 Re1 62.68(2) 2 3
Mo1 Se1 Re1 62.68(2) 2 3
Re1 Se1 Mo1 62.7 2 3
Mo1 Se1 Mo1 62.68(2) 2 3
Re1 Se1 Mo1 0.0 3 3
Re1 Se1 Mo1 62.7 2 .
Mo1 Se1 Mo1 62.68(2) 2 .
Re1 Se1 Mo1 62.7 3 .
Mo1 Se1 Mo1 62.68(2) 3 .
Mo1 Se2 Re1 62.7 . 11
Mo1 Se2 Mo1 62.703(18) . 11
Re1 Se2 Mo1 0.0 11 11
Mo1 Se2 Re1 62.8 . 3
Re1 Se2 Re1 62.686(18) 11 3
Mo1 Se2 Re1 62.686(18) 11 3
Mo1 Se2 Mo1 62.789(18) . 3
Re1 Se2 Mo1 62.7 11 3
Mo1 Se2 Mo1 62.686(18) 11 3
Re1 Se2 Mo1 0.0 3 3
N1 C1 Mo1 178.3(6) . .
C1 N1 Cd1 121.1(5) . .
N3 Cd1 N3 180.0(4) 16 .
N3 Cd1 N2 87.9(3) 16 16
N3 Cd1 N2 92.1(3) . 16
N3 Cd1 N2 92.1(3) 16 .
N3 Cd1 N2 87.9(3) . .
N2 Cd1 N2 180.0 16 .
N3 Cd1 N1 87.0(2) 16 16
N3 Cd1 N1 93.0(2) . 16
N2 Cd1 N1 89.1(2) 16 16
N2 Cd1 N1 90.9(2) . 16
N3 Cd1 N1 93.0(2) 16 .
N3 Cd1 N1 87.0(2) . .
N2 Cd1 N1 90.9(2) 16 .
N2 Cd1 N1 89.1(2) . .
N1 Cd1 N1 180.0 16 .

loop_
_geom_bond_atom_site_label_1
_geom_bond_atom_site_label_2
_geom_bond_distance
_geom_bond_site_symmetry_2
Mo1 C1 2.146(6) .
Mo1 Se2 2.5428(6) .
Mo1 Se2 2.5440(7) 12
Mo1 Se2 2.5440(6) 2
Mo1 Se1 2.5475(9) .
Mo1 Re1 2.6465(5) 12
Mo1 Mo1 2.6465(5) 12
Mo1 Mo1 2.6465(5) 11
Mo1 Re1 2.6465(5) 11
Mo1 Re1 2.6498(5) 2
Mo1 Mo1 2.6498(5) 2
Mo1 Re1 2.6498(5) 3
Se1 Re1 2.5475(9) 2
Se1 Mo1 2.5475(9) 2
Se1 Re1 2.5475(9) 3
Se1 Mo1 2.5475(9) 3
Se2 Re1 2.5439(7) 11
Se2 Mo1 2.5439(7) 11
Se2 Re1 2.5440(6) 3
Se2 Mo1 2.5440(6) 3
C1 N1 1.143(8) .
N1 Cd1 2.418(6) .
Cd1 N3 2.323(7) 16
Cd1 N3 2.324(7) .
Cd1 N2 2.326(6) 16
Cd1 N2 2.326(6) .
Cd1 N1 2.418(6) 16
